data_2014172
loop_
_publ_author_name
'F\'abry, Jan'
'Du\<sek, Michal'
'Fejfarov\'a, Karla'
'Krupkov\'a, Radmila'
'Van\<ek, P\<remysl'
'N\<emec, Ivan'

_publ_section_title
;
 Two phases of bis(tetraethylammonium)
 di-\m-chloro-bis[dichloropalladium(II)]
;
_journal_issue 9
_journal_name_full 'Acta Crystallographica Section C'
_journal_page_first m426
_journal_page_last m430
_journal_paper_doi 10.1107/S0108270104016725
_journal_volume 60
_journal_year 2004
_chemical_formula_iupac '(C8 H20 N)2 [Pd2 Cl6]'
_chemical_formula_moiety '2C8 H20 N + , Cl6 Pd2 2-'
_chemical_formula_sum 'C16 H40 Cl6 N2 Pd2'
_chemical_formula_weight 686.04
_chemical_name_systematic
;
bis(tetraethylammonium) di-\m-chloro-bis[dichloropalladium(II)]
;
_space_group_IT_number 12
_symmetry_cell_setting monoclinic
_symmetry_space_group_name_Hall '-I 2y'
_symmetry_space_group_name_H-M 'I 1 2/m 1'
_cell_angle_alpha 90
_cell_angle_beta 91.973(17)
_cell_angle_gamma 90
_cell_formula_units_Z 2
_cell_length_a 8.7249(12)
_cell_length_b 12.238(3)
_cell_length_c 13.062(2)
_cell_measurement_reflns_used 39
_cell_measurement_temperature 130
_cell_measurement_theta_max 12.83
_cell_measurement_theta_min 6.81
_cell_volume 1393.9(4)
_computing_cell_refinement KM4B8
_computing_data_collection 'KM4B8 (Ga\/ldecki et al., 1997)'
_computing_data_reduction 'JANA2000 (Pet\<r\'i\<cek & Du\<sek, 2000)'
_computing_molecular_graphics 'ORTEP-3 for Windows (Farrugia, 1997)'
_computing_publication_material JANA2000
_computing_structure_refinement JANA2000
_computing_structure_solution 'SIR97 (Altomare et al., 1999)'
_diffrn_ambient_temperature 230.0(2)
_diffrn_measured_fraction_theta_full 1.0
_diffrn_measured_fraction_theta_max 1.0
_diffrn_measurement_device_type 'Kuma XCalibur'
_diffrn_measurement_method \w/2\q
_diffrn_radiation_monochromator graphite
_diffrn_radiation_source 'fine-focus sealed tube'
_diffrn_radiation_type MoK\a
_diffrn_radiation_wavelength 0.71069
_diffrn_reflns_av_R_equivalents 0.1129
_diffrn_reflns_av_sigmaI/netI 0.0550
_diffrn_reflns_limit_h_max 11
_diffrn_reflns_limit_h_min -11
_diffrn_reflns_limit_k_max 15
_diffrn_reflns_limit_k_min -15
_diffrn_reflns_limit_l_max 16
_diffrn_reflns_limit_l_min -16
_diffrn_reflns_number 7138
_diffrn_reflns_theta_full 26.99
_diffrn_reflns_theta_max 26.99
_diffrn_reflns_theta_min 2.28
_diffrn_standards_decay_% 1.8
_diffrn_standards_interval_count 100
_diffrn_standards_number 3
_exptl_absorpt_coefficient_mu 1.871
_exptl_absorpt_correction_T_max 0.8202
_exptl_absorpt_correction_T_min 0.7405
_exptl_absorpt_correction_type gaussian
_exptl_absorpt_process_details 'JANA2000 (Pet\<r\'i\<cek & Du\<sek, 2000)'
_exptl_crystal_colour red
_exptl_crystal_density_diffrn 1.6341
_exptl_crystal_density_meas ?
_exptl_crystal_density_method 'not measured'
_exptl_crystal_description prism
_exptl_crystal_F_000 688
_exptl_crystal_size_max 0.25
_exptl_crystal_size_mid 0.14
_exptl_crystal_size_min 0.12
_refine_diff_density_max 0.43
_refine_diff_density_min -0.40
_refine_ls_extinction_method none
_refine_ls_goodness_of_fit_ref 1.15
_refine_ls_hydrogen_treatment constr
_refine_ls_number_constraints 42
_refine_ls_number_parameters 70
_refine_ls_number_reflns 1986
_refine_ls_number_restraints 0
_refine_ls_R_factor_all 0.0850
_refine_ls_R_factor_gt 0.0289
_refine_ls_shift/su_max 0.0003
_refine_ls_shift/su_mean 0.0000
_refine_ls_structure_factor_coef Fsqd
_refine_ls_weighting_details 'w = 1/[\s^2^(I)+0.0009I^2^]'
_refine_ls_weighting_scheme sigma
_refine_ls_wR_factor_gt 0.0606
_refine_ls_wR_factor_ref 0.0751
_reflns_number_gt 1326
_reflns_number_total 2101
_reflns_threshold_expression I>3\s(I)
_cod_data_source_file gd1325.cif
_cod_data_source_block II
_cod_depositor_comments
;
The following automatic conversions were performed:

'_exptl_absorpt_correction_type' value 'Gaussian' changed to
'gaussian' according to
/home/saulius/struct/CIF-dictionaries/cif_core.dic dictionary named
'cif_core.dic' version 2.4.1 from 2010-06-29.

Automatic conversion script
Id: cif_fix_values 1715 2011-07-08 13:25:40Z adriana 

The following automatic conversions were performed:

'_exptl_crystal_density_meas' value 'not measured' was changed to '?'
- the value is perceived as not measured.

Automatic conversion script
Id: cif_fix_values 3008 2015-01-20 13:52:24Z robertas 
;
_cod_original_cell_volume 1393.8(4)
_cod_original_sg_symbol_H-M 'I 2/m'
_cod_database_code 2014172

loop_
_symmetry_equiv_pos_site_id
_symmetry_equiv_pos_as_xyz
1 x,y,z
2 -x,y,-z
3 -x,-y,-z
4 x,-y,z
5 1/2+x,1/2+y,1/2+z
6 1/2-x,1/2+y,1/2-z
7 1/2-x,1/2-y,1/2-z
8 1/2+x,1/2-y,1/2+z

loop_
_atom_site_label
_atom_site_fract_x
_atom_site_fract_y
_atom_site_fract_z
_atom_site_U_iso_or_equiv
_atom_site_adp_type
_atom_site_calc_flag
_atom_site_refinement_flags
_atom_site_occupancy
_atom_site_disorder_assembly
_atom_site_disorder_group
_atom_site_type_symbol
Pd 0.5 0.36120(4) 0.5 0.02878(14) Uani d . 1 . . Pd
N 0.4761(5) 0.0 0.7475(3) 0.0302(15) Uani d . 1 . . N
C1 0.3295(6) 0.0 0.6836(4) 0.0364(18) Uani d . 1 . . C
C2 0.4874(4) 0.0990(3) 0.8174(3) 0.0318(12) Uani d . 1 . . C
C3 0.1813(6) 0.0 0.7406(5) 0.048(2) Uani d . 1 . . C
C4 0.4851(5) 0.2089(3) 0.7653(3) 0.0416(15) Uani d . 1 . . C
C5 0.6023(6) 0.0 0.6715(5) 0.039(2) Uani d . 1 . . C
C6 0.7630(7) 0.0 0.7155(5) 0.054(2) Uani d . 1 . . C
Cl1 0.68149(15) 0.5 0.50926(11) 0.0343(5) Uani d . 1 . . Cl
Cl2 0.30818(13) 0.23448(9) 0.49324(9) 0.0413(4) Uani d . 1 . . Cl
H11 0.3297 -0.0605 0.6368 0.0437 Uiso d . 1 . . H
H12 0.5777 0.0931 0.8612 0.0382 Uiso d . 1 . . H
H22 0.4073 0.096 0.8659 0.0382 Uiso d . 1 . . H
H15 0.5887 0.0608 0.6257 0.0467 Uiso d . 1 . . H
H13 0.095 0.0 0.6917 0.0573 Uiso d . 1 . . H
H23 0.1769 -0.0647 0.7832 0.0573 Uiso d . 1 . . H
H16 0.8346 0.0 0.6603 0.0643 Uiso d . 1 . . H
H26 0.7793 0.0647 0.7573 0.0643 Uiso d . 1 . . H
H14 0.4956 0.2661 0.8165 0.0499 Uiso d . 1 . . H
H24 0.5694 0.2133 0.719 0.0499 Uiso d . 1 . . H
H34 0.3888 0.218 0.7269 0.0499 Uiso d . 1 . . H

loop_
_atom_site_aniso_label
_atom_site_aniso_U_11
_atom_site_aniso_U_22
_atom_site_aniso_U_33
_atom_site_aniso_U_12
_atom_site_aniso_U_13
_atom_site_aniso_U_23
_atom_site_aniso_type_symbol
Pd 0.0320(3) 0.0275(2) 0.0268(2) 0.0 0.00138(17) 0.0 Pd
N 0.029(3) 0.030(3) 0.031(3) 0.0 0.0006(19) 0.0 N
C1 0.043(3) 0.032(3) 0.033(3) 0.0 -0.012(3) 0.0 C
C2 0.032(2) 0.0321(19) 0.031(2) -0.0002(16) -0.0018(17) -0.0061(16) C
C3 0.025(3) 0.051(4) 0.066(4) 0.0 -0.010(3) 0.0 C
C4 0.049(3) 0.033(2) 0.043(3) 0.001(2) 0.001(2) -0.0040(18) C
C5 0.041(4) 0.035(3) 0.042(3) 0.0 0.011(3) 0.0 C
C6 0.045(4) 0.064(5) 0.054(4) 0.0 0.022(3) 0.0 C
Cl1 0.0249(8) 0.0337(8) 0.0441(8) 0.0 -0.0021(7) 0.0 Cl
Cl2 0.0399(7) 0.0336(6) 0.0505(7) -0.0069(4) 0.0032(6) -0.0007(4) Cl

loop_
_atom_type_symbol
_atom_type_scat_dispersion_real
_atom_type_scat_dispersion_imag
_atom_type_scat_source
C 0.003 0.002 'International Tables Vol C Tables  4.2.6.8 and 6.1.1.1'
H 0.000 0.000 'International Tables Vol C Tables  4.2.6.8 and 6.1.1.1'
Cl 0.148 0.159 'International Tables Vol C Tables  4.2.6.8 and 6.1.1.1'
N 0.006 0.003 'International Tables Vol C Tables  4.2.6.8 and 6.1.1.1'
Pd -0.999 1.007 'International Tables Vol C Tables  4.2.6.8 and 6.1.1.1'
O 0.011 0.006 'International Tables Vol C Tables  4.2.6.8 and 6.1.1.1'

loop_
_geom_angle_atom_site_label_1
_geom_angle_atom_site_label_2
_geom_angle_atom_site_label_3
_geom_angle_site_symmetry_1
_geom_angle_site_symmetry_3
_geom_angle
_geom_angle_publ_flag
Cl1 Pd Cl1 . 3_666 86.00(4) no
Cl1 Pd Cl2 . . 175.72(4) no
Cl1 Pd Cl2 . 2_656 89.84(4) no
Cl1 Pd Cl1 3_666 . 86.00(4) no
Cl1 Pd Cl2 3_666 . 89.84(4) no
Cl1 Pd Cl2 3_666 2_656 175.72(4) no
Cl2 Pd Cl2 . 2_656 94.34(4) no
Cl2 Pd Cl2 2_656 . 94.34(4) no
C1 N C2 . . 111.7(3) no
C1 N C2 . 4_555 111.7(3) no
C1 N C5 . . 105.1(4) no
C2 N C2 . 4_555 105.9(3) no
C2 N C5 . . 111.3(3) no
C2 N C2 4_555 . 105.9(3) no
C2 N C5 4_555 . 111.3(3) no
N C1 C3 . . 116.8(5) no
N C2 C4 . . 116.2(3) no
N C5 C6 . . 116.2(5) no
H11 C1 H11 . 4_555 100.9 no
H11 C1 H11 4_555 . 100.9 no
H12 C2 H22 . . 101.8 no
H13 C3 H23 . . 109.5 no
H13 C3 H23 . 4_555 109.5 no
H23 C3 H23 . 4_555 109.5 no
H23 C3 H23 4_555 . 109.5 no
H14 C4 H24 . . 109.5 no
H14 C4 H34 . . 109.5 no
H24 C4 H34 . . 109.5 no
H15 C5 H15 . 4_555 101.7 no
H15 C5 H15 4_555 . 101.7 no
H16 C6 H26 . . 109.5 no
H16 C6 H26 . 4_555 109.5 no
H26 C6 H26 . 4_555 109.5 no
H26 C6 H26 4_555 . 109.5 no

loop_
_geom_bond_atom_site_label_1
_geom_bond_atom_site_label_2
_geom_bond_site_symmetry_1
_geom_bond_site_symmetry_2
_geom_bond_distance
_geom_bond_publ_flag
Pd Cl1 . . 2.3225(9) yes
Pd Cl1 . 3_666 2.3225(9) no
Pd Cl2 . . 2.2811(11) yes
Pd Cl2 . 2_656 2.2811(11) no
N C1 . . 1.504(7) yes
N C2 . . 1.518(4) yes
N C2 . 4_555 1.518(4) no
N C5 . . 1.508(7) yes
C1 C3 . . 1.514(8) yes
C2 C4 . . 1.507(5) yes
C5 C6 . . 1.497(8) yes
C1 H11 . . 0.960 no
C1 H11 . 4_555 0.960 no
C2 H12 . . 0.960 no
C2 H22 . . 0.960 no
C3 H13 . . 0.970 no
C3 H23 . . 0.970 no
C3 H23 . 4_555 0.970 no
C4 H14 . . 0.970 no
C4 H24 . . 0.970 no
C4 H34 . . 0.970 no
C5 H15 . . 0.960 no
C5 H15 . 4_555 0.960 no
C6 H16 . . 0.970 no
C6 H26 . . 0.970 no
C6 H26 . 4_555 0.970 no

loop_
_geom_hbond_atom_site_label_D
_geom_hbond_atom_site_label_H
_geom_hbond_atom_site_label_A
_geom_hbond_site_symmetry_A
_geom_hbond_distance_DH
_geom_hbond_distance_HA
_geom_hbond_distance_DA
_geom_hbond_angle_DHA
_geom_hbond_publ_flag
C1 H11 Cl2 4_555 0.96 2.84 3.797(4) 176 yes
C2 H12 Cl1 7_656 0.96 2.89 3.806(4) 161 yes
C2 H12 Cl2 8_555 0.96 3.35 4.101(4) 137 yes
C2 H22 Cl1 5_445 0.96 3.00 3.915(4) 159 yes
C2 H22 Cl2 7_556 0.96 3.39 4.167(4) 140 yes
C3 H23 Cl1 5_445 0.97 3.06 3.510(7) 110 yes
C4 H24 Cl2 2_656 0.97 3.02 3.895(4) 152 yes
C4 H34 Cl2 1_555 0.97 3.12 3.838(4) 133 yes
C5 H15 Cl2 2_656 0.96 2.80 3.686(4) 154 yes
C6 H26 Cl1 7_656 0.97 3.16 3.612(7) 110 yes
